data_1556478
loop_
_publ_author_name
'Zeckert, K.'

_publ_section_title
;
 Monoanionic Tin Oligomers Featuring Sn-Sn or Sn-Pb Bonds: Synthesis and
 Characterization of a Tris(Triheteroarylstannyl)Stannate and -Plumbate
;
_journal_name_full Inorganics
_journal_page_first 19
_journal_paper_doi 10.3390/inorganics4020019
_journal_volume 4
_journal_year 2016
_chemical_formula_moiety 'C54 H72 N6 O6 Sn2, 2(C6 H6)'
_chemical_formula_sum 'C66 H84 N6 O6 Sn2'
_chemical_formula_weight 1294.77
_space_group_IT_number 147
_space_group_name_Hall '-P 3'
_space_group_name_H-M_alt 'P -3'
_symmetry_cell_setting trigonal
_symmetry_space_group_name_H-M 'P -3'
_atom_sites_solution_hydrogens geom
_atom_sites_solution_primary direct
_atom_sites_solution_secondary difmap
_cell_angle_alpha 90
_cell_angle_beta 90
_cell_angle_gamma 120
_cell_formula_units_Z 1
_cell_length_a 14.4547(3)
_cell_length_b 14.4547(3)
_cell_length_c 8.7666(3)
_cell_measurement_reflns_used 1771
_cell_measurement_temperature 130(2)
_cell_measurement_theta_max 29.766
_cell_measurement_theta_min 2.815
_cell_volume 1586.28(7)
_computing_cell_refinement
;
        CrysAlisPro, Agilent Technologies,
        Version 1.171.37.31 (release 14-01-2014 CrysAlis171 .NET)
        (compiled Jan 14 2014,18:38:05)
;
_computing_data_collection
;
        CrysAlisPro, Agilent Technologies,
        Version 1.171.37.31 (release 14-01-2014 CrysAlis171 .NET)
        (compiled Jan 14 2014,18:38:05)
;
_computing_data_reduction
;
        CrysAlisPro, Agilent Technologies,
        Version 1.171.37.31 (release 14-01-2014 CrysAlis171 .NET)
        (compiled Jan 14 2014,18:38:05)
;
_computing_molecular_graphics 'Ortep-3 for Windows (Farrugia, 2008)'
_computing_structure_refinement 'SHELXL-97 (Sheldrick, 1997)'
_computing_structure_solution
;
 	SHELXS-97
 	Program for Crystal Structure Analysis (Release 97-2)
 	G. M. Sheldrick, Institut f\"ur Anorganische Chemie der Universit\"at,
 	Tammanstrasse 4, D-3400 G\"ottingen, Germany, 1998.
;
_diffrn_ambient_temperature 130(2)
_diffrn_detector 'CCD plate'
_diffrn_detector_area_resol_mean 16.356
_diffrn_measured_fraction_theta_full 0.999
_diffrn_measured_fraction_theta_max 0.999
_diffrn_measurement_device 'four-circle diffractometer'
_diffrn_measurement_device_type 'Xcalibur, Sapphire3, Gemini'
_diffrn_measurement_method '\w scans'
_diffrn_orient_matrix_UB_11 -0.0228833
_diffrn_orient_matrix_UB_12 -0.0500938
_diffrn_orient_matrix_UB_13 0.0376465
_diffrn_orient_matrix_UB_21 -0.0474412
_diffrn_orient_matrix_UB_22 -0.018199
_diffrn_orient_matrix_UB_23 -0.0432585
_diffrn_orient_matrix_UB_31 0.0208909
_diffrn_orient_matrix_UB_32 -0.0192605
_diffrn_orient_matrix_UB_33 -0.057079
_diffrn_radiation_monochromator graphite
_diffrn_radiation_probe x-ray
_diffrn_radiation_type MoK\a
_diffrn_radiation_wavelength 0.71073
_diffrn_reflns_av_R_equivalents 0.0257
_diffrn_reflns_av_unetI/netI 0.0521
_diffrn_reflns_limit_h_max 18
_diffrn_reflns_limit_h_min -12
_diffrn_reflns_limit_k_max 9
_diffrn_reflns_limit_k_min -14
_diffrn_reflns_limit_l_max 8
_diffrn_reflns_limit_l_min -10
_diffrn_reflns_number 3618
_diffrn_reflns_theta_full 26.35
_diffrn_reflns_theta_max 26.35
_diffrn_reflns_theta_min 2.82
_diffrn_source 'Enhance (Mo) X-ray Source'
_exptl_absorpt_coefficient_mu 0.841
_exptl_absorpt_correction_T_max 1
_exptl_absorpt_correction_T_min 0.97757
_exptl_absorpt_correction_type multi-scan
_exptl_absorpt_process_details
;
        CrysAlisPro, Agilent Technologies,
        Version 1.171.37.31 (release 14-01-2014 CrysAlis171 .NET)
        (compiled Jan 14 2014,18:38:05)
        Empirical absorption correction using spherical harmonics,
 implemented in SCALE3 ABSPACK scaling algorithm.
;
_exptl_crystal_colour colourless
_exptl_crystal_density_diffrn 1.355
_exptl_crystal_density_method 'not measured'
_exptl_crystal_description prim
_exptl_crystal_F_000 670
_exptl_crystal_size_max 0.25
_exptl_crystal_size_mid 0.1
_exptl_crystal_size_min 0.01
_refine_diff_density_max 0.59
_refine_diff_density_min -0.546
_refine_diff_density_rms 0.079
_refine_ls_extinction_method none
_refine_ls_goodness_of_fit_ref 1.056
_refine_ls_hydrogen_treatment constr
_refine_ls_matrix_type full
_refine_ls_number_parameters 124
_refine_ls_number_reflns 2160
_refine_ls_number_restraints 0
_refine_ls_restrained_S_all 1.056
_refine_ls_R_factor_all 0.042
_refine_ls_R_factor_gt 0.0321
_refine_ls_shift/su_max 0.001
_refine_ls_shift/su_mean 0
_refine_ls_structure_factor_coef Fsqd
_refine_ls_weighting_details 'calc w=1/[\s^2^(Fo^2^)+(0.0226P)^2^+0.0000P] where P=(Fo^2^+2Fc^2^)/3'
_refine_ls_weighting_scheme calc
_refine_ls_wR_factor_gt 0.06
_refine_ls_wR_factor_ref 0.0621
_reflns_number_gt 1868
_reflns_number_total 2160
_reflns_threshold_expression >2sigma(I)
_cod_data_source_file x2008.cif
_cod_data_source_block x2008
_cod_original_sg_symbol_H-M P-3
_cod_database_code 1556478

loop_
_symmetry_equiv_pos_as_xyz
'x, y, z'
'-y, x-y, z'
'-x+y, -x, z'
'-x, -y, -z'
'y, -x+y, -z'
'x-y, x, -z'

loop_
_atom_site_label
_atom_site_type_symbol
_atom_site_fract_x
_atom_site_fract_y
_atom_site_fract_z
_atom_site_U_iso_or_equiv
_atom_site_adp_type
_atom_site_occupancy
_atom_site_symmetry_multiplicity
_atom_site_calc_flag
_atom_site_refinement_flags
_atom_site_disorder_assembly
_atom_site_disorder_group
C1 C 0.9790(2) 0.12615(19) 0.2498(2) 0.0175(5) Uani 1 1 d . . .
C2 C 1.05443(19) 0.20554(19) 0.1580(2) 0.0179(5) Uani 1 1 d . . .
H2 H 1.1193 0.2072 0.1336 0.021 Uiso 1 1 calc R . .
C3 C 1.0334(2) 0.2832(2) 0.1018(2) 0.0206(6) Uani 1 1 d . . .
H3 H 1.0842 0.3392 0.039 0.025 Uiso 1 1 calc R . .
C4 C 0.9387(2) 0.2782(2) 0.1379(3) 0.0206(6) Uani 1 1 d . . .
H4 H 0.9225 0.3302 0.1005 0.025 Uiso 1 1 calc R . .
C5 C 0.86681(19) 0.1948(2) 0.2309(2) 0.0178(5) Uani 1 1 d . . .
C6 C 0.6899(2) 0.1160(2) 0.3585(3) 0.0214(6) Uani 1 1 d . . .
C7 C 0.6401(2) 0.0050(2) 0.2911(3) 0.0399(8) Uani 1 1 d . . .
H7A H 0.6157 0.0058 0.1871 0.06 Uiso 1 1 calc R . .
H7B H 0.5792 -0.0446 0.3538 0.06 Uiso 1 1 calc R . .
H7C H 0.6932 -0.0182 0.2887 0.06 Uiso 1 1 calc R . .
C8 C 0.6100(2) 0.1547(3) 0.3572(4) 0.0396(8) Uani 1 1 d . . .
H8A H 0.6408 0.2241 0.4087 0.059 Uiso 1 1 calc R . .
H8B H 0.5449 0.103 0.4106 0.059 Uiso 1 1 calc R . .
H8C H 0.5925 0.1621 0.2516 0.059 Uiso 1 1 calc R . .
C9 C 0.7316(2) 0.1210(3) 0.5179(3) 0.0392(8) Uani 1 1 d . . .
H9A H 0.7811 0.0933 0.5175 0.059 Uiso 1 1 calc R . .
H9B H 0.6717 0.0777 0.5865 0.059 Uiso 1 1 calc R . .
H9C H 0.769 0.1953 0.5532 0.059 Uiso 1 1 calc R . .
C10 C 0.3719(3) 0.7746(2) 0.1363(3) 0.0402(8) Uani 1 1 d . . .
H10 H 0.3986 0.8495 0.1354 0.048 Uiso 1 1 calc R . .
C11 C 0.4420(2) 0.7369(3) 0.1369(3) 0.0410(8) Uani 1 1 d . . .
H11 H 0.5168 0.7851 0.1378 0.049 Uiso 1 1 calc R . .
N1 N 0.88478(16) 0.11994(16) 0.2864(2) 0.0178(5) Uani 1 1 d . . .
O1 O 0.77422(14) 0.19379(14) 0.25854(19) 0.0251(4) Uani 1 1 d . . .
Sn1 Sn 1 0 0.34240(3) 0.01582(10) Uani 1 3 d S . .

loop_
_atom_site_aniso_label
_atom_site_aniso_U_11
_atom_site_aniso_U_22
_atom_site_aniso_U_33
_atom_site_aniso_U_23
_atom_site_aniso_U_13
_atom_site_aniso_U_12
C1 0.0189(13) 0.0154(13) 0.0169(11) -0.0023(10) -0.0017(10) 0.0075(11)
C2 0.0148(13) 0.0196(14) 0.0180(11) -0.0011(10) 0.0007(10) 0.0076(11)
C3 0.0218(14) 0.0175(14) 0.0166(11) 0.0014(10) 0.0015(10) 0.0054(12)
C4 0.0246(15) 0.0162(13) 0.0208(12) 0.0013(10) -0.0024(11) 0.0101(12)
C5 0.0141(13) 0.0184(13) 0.0196(11) -0.0017(10) -0.0029(10) 0.0070(11)
C6 0.0150(13) 0.0195(14) 0.0276(13) 0.0045(11) 0.0057(11) 0.0072(11)
C7 0.0291(17) 0.0264(17) 0.0508(18) -0.0059(14) 0.0150(15) 0.0039(14)
C8 0.0234(16) 0.039(2) 0.0601(19) 0.0126(16) 0.0105(15) 0.0184(15)
C9 0.0355(19) 0.062(2) 0.0263(14) 0.0009(15) 0.0030(13) 0.0286(18)
C10 0.0303(17) 0.0215(17) 0.067(2) 0.0025(15) -0.0022(16) 0.0114(14)
C11 0.0263(18) 0.0349(19) 0.0581(19) 0.0046(16) 0.0030(15) 0.0126(15)
N1 0.0164(11) 0.0153(11) 0.0209(10) 0.0013(9) 0.0004(9) 0.0073(10)
O1 0.0148(10) 0.0249(11) 0.0384(10) 0.0125(8) 0.0065(8) 0.0120(9)
Sn1 0.01423(11) 0.01423(11) 0.01901(14) 0 0 0.00712(6)

loop_
_atom_type_symbol
_atom_type_description
_atom_type_scat_dispersion_real
_atom_type_scat_dispersion_imag
_atom_type_scat_source
C C 0.0033 0.0016 'International Tables Vol C Tables 4.2.6.8 and 6.1.1.4'
H H 0 0 'International Tables Vol C Tables 4.2.6.8 and 6.1.1.4'
N N 0.0061 0.0033 'International Tables Vol C Tables 4.2.6.8 and 6.1.1.4'
O O 0.0106 0.006 'International Tables Vol C Tables 4.2.6.8 and 6.1.1.4'
Sn Sn -0.6537 1.4246 'International Tables Vol C Tables 4.2.6.8 and 6.1.1.4'

loop_
_geom_angle_atom_site_label_1
_geom_angle_atom_site_label_2
_geom_angle_atom_site_label_3
_geom_angle
_geom_angle_site_symmetry_1
_geom_angle_site_symmetry_3
N1 C1 C2 122.9(2) . .
N1 C1 Sn1 114.62(17) . .
C2 C1 Sn1 122.52(18) . .
C1 C2 C3 118.5(2) . .
C1 C2 H2 120.8 . .
C3 C2 H2 120.8 . .
C4 C3 C2 119.4(2) . .
C4 C3 H3 120.3 . .
C2 C3 H3 120.3 . .
C3 C4 C5 118.2(2) . .
C3 C4 H4 120.9 . .
C5 C4 H4 120.9 . .
N1 C5 O1 121.5(2) . .
N1 C5 C4 123.7(2) . .
O1 C5 C4 114.8(2) . .
O1 C6 C9 110.9(2) . .
O1 C6 C7 110.6(2) . .
C9 C6 C7 112.3(2) . .
O1 C6 C8 102.0(2) . .
C9 C6 C8 110.5(2) . .
C7 C6 C8 110.1(2) . .
C6 C7 H7A 109.5 . .
C6 C7 H7B 109.5 . .
H7A C7 H7B 109.5 . .
C6 C7 H7C 109.5 . .
H7A C7 H7C 109.5 . .
H7B C7 H7C 109.5 . .
C6 C8 H8A 109.5 . .
C6 C8 H8B 109.5 . .
H8A C8 H8B 109.5 . .
C6 C8 H8C 109.5 . .
H8A C8 H8C 109.5 . .
H8B C8 H8C 109.5 . .
C6 C9 H9A 109.5 . .
C6 C9 H9B 109.5 . .
H9A C9 H9B 109.5 . .
C6 C9 H9C 109.5 . .
H9A C9 H9C 109.5 . .
H9B C9 H9C 109.5 . .
C11 C10 C11 120.7(3) . 2_665
C11 C10 H10 119.6 . .
C11 C10 H10 119.6 2_665 .
C10 C11 C10 119.3(3) . 3_565
C10 C11 H11 120.4 . .
C10 C11 H11 120.4 3_565 .
C5 N1 C1 117.3(2) . .
C5 O1 C6 123.67(19) . .
C1 Sn1 C1 106.64(6) 2_645 3_765
C1 Sn1 C1 106.64(6) 2_645 .
C1 Sn1 C1 106.64(6) 3_765 .
C1 Sn1 Sn1 112.17(6) 2_645 4_756
C1 Sn1 Sn1 112.17(6) 3_765 4_756
C1 Sn1 Sn1 112.17(6) . 4_756

loop_
_geom_bond_atom_site_label_1
_geom_bond_atom_site_label_2
_geom_bond_distance
_geom_bond_site_symmetry_2
C1 N1 1.358(3) .
C1 C2 1.379(3) .
C1 Sn1 2.152(2) .
C2 C3 1.392(3) .
C2 H2 0.95 .
C3 C4 1.370(3) .
C3 H3 0.95 .
C4 C5 1.395(3) .
C4 H4 0.95 .
C5 N1 1.325(3) .
C5 O1 1.353(3) .
C6 O1 1.466(3) .
C6 C9 1.509(3) .
C6 C7 1.513(4) .
C6 C8 1.514(4) .
C7 H7A 0.98 .
C7 H7B 0.98 .
C7 H7C 0.98 .
C8 H8A 0.98 .
C8 H8B 0.98 .
C8 H8C 0.98 .
C9 H9A 0.98 .
C9 H9B 0.98 .
C9 H9C 0.98 .
C10 C11 1.369(4) .
C10 C11 1.380(4) 2_665
C10 H10 0.95 .
C11 C10 1.380(4) 3_565
C11 H11 0.95 .
Sn1 C1 2.152(2) 2_645
Sn1 C1 2.152(2) 3_765
Sn1 Sn1 2.7631(6) 4_756
